data_4027189
loop_
_publ_author_name
'Jelena Veljkovi\'c'
'Lidija Uzelac'
'Kre\<simir Mol\<canov'
'Kata Mlinari\'c-Majerski'
'Marijeta Kralj'
'Peter Wan'
'Nikola Basari\'c'

_publ_section_title
;
 Sterically Congested Adamantylnaphthalene Quinone Methides
;
_journal_name_full 'Journal of Organic Chemistry'
_journal_page_first 4596
_journal_page_last 4610
_journal_paper_doi 10.1021/jo3002479
_journal_volume 77
_journal_year 2012
_chemical_formula_moiety 'C20 H20 O1'
_chemical_formula_sum 'C20 H20 O'
_chemical_formula_weight 276.36
_space_group_IT_number 14
_symmetry_cell_setting monoclinic
_symmetry_space_group_name_Hall '-P 2ybc'
_symmetry_space_group_name_H-M 'P 1 21/c 1'
_audit_conform_dict_location ftp://ftp.iucr.org/pub/cif_core.dic
_audit_conform_dict_name cif_core.dic
_audit_conform_dict_version 2.3
_audit_creation_date 2012-01-23T13:39:13-00:00
_audit_creation_method 'WinGX routine CIF_UPDATE'
_cell_angle_alpha 90
_cell_angle_beta 112.131(4)
_cell_angle_gamma 90
_cell_formula_units_Z 4
_cell_length_a 10.2751(3)
_cell_length_b 11.4027(2)
_cell_length_c 13.4566(4)
_cell_measurement_reflns_used 3506
_cell_measurement_temperature 293(2)
_cell_measurement_theta_max 75.5612
_cell_measurement_theta_min 3.5428
_cell_volume 1460.47(8)
_computing_cell_refinement
;
        CrysAlisPro, Agilent Technologies,
        Version 1.171.35.19 (release 27-10-2011 CrysAlis171 .NET)
        (compiled Oct 27 2011,15:02:11)
;
_computing_data_collection
;
        CrysAlisPro, Agilent Technologies,
        Version 1.171.35.19 (release 27-10-2011 CrysAlis171 .NET)
        (compiled Oct 27 2011,15:02:11)
;
_computing_data_reduction
;
        CrysAlisPro, Agilent Technologies,
        Version 1.171.35.19 (release 27-10-2011 CrysAlis171 .NET)
        (compiled Oct 27 2011,15:02:11)
;
_computing_molecular_graphics 'Ortep-3 for Windows (Farrugia, 1997)'
_computing_publication_material 'WinGX publication routines (Farrugia, 1999)'
_computing_structure_refinement 'SHELXL-97 (Sheldrick, 1997)'
_computing_structure_solution 'SHELXS-97 (Sheldrick, 1997)'
_diffrn_ambient_temperature 293(2)
_diffrn_measured_fraction_theta_full 1.002
_diffrn_measured_fraction_theta_max 0.901
_diffrn_measurement_device_type 'Xcalibur, Ruby, Nova'
_diffrn_measurement_method 'CCD, \w scans'
_diffrn_radiation_probe x-ray
_diffrn_radiation_type CuK\a
_diffrn_radiation_wavelength 1.54184
_diffrn_reflns_av_R_equivalents 0.0243
_diffrn_reflns_limit_h_max 12
_diffrn_reflns_limit_h_min -12
_diffrn_reflns_limit_k_max 9
_diffrn_reflns_limit_k_min -14
_diffrn_reflns_limit_l_max 16
_diffrn_reflns_limit_l_min -15
_diffrn_reflns_number 7036
_diffrn_reflns_theta_full 69
_diffrn_reflns_theta_max 75.75
_diffrn_reflns_theta_min 4.65
_exptl_absorpt_coefficient_mu 0.579
_exptl_absorpt_correction_T_max 1
_exptl_absorpt_correction_T_min 0.68323
_exptl_absorpt_correction_type multi-scan
_exptl_crystal_colour yellow
_exptl_crystal_density_diffrn 1.257
_exptl_crystal_description prism
_exptl_crystal_F_000 592
_exptl_crystal_size_max 0.2
_exptl_crystal_size_mid 0.18
_exptl_crystal_size_min 0.12
_refine_diff_density_max 0.277
_refine_diff_density_min -0.185
_refine_ls_extinction_method none
_refine_ls_goodness_of_fit_ref 1.051
_refine_ls_hydrogen_treatment constr
_refine_ls_matrix_type full
_refine_ls_number_parameters 190
_refine_ls_number_reflns 2733
_refine_ls_number_restraints 0
_refine_ls_restrained_S_all 1.051
_refine_ls_R_factor_gt 0.0624
_refine_ls_shift/su_max 0
_refine_ls_structure_factor_coef Fsqd
_refine_ls_weighting_details 'calc w=1/[\s^2^(Fo^2^)+(0.1094P)^2^+0.2744P] where P=(Fo^2^+2Fc^2^)/3'
_refine_ls_weighting_scheme calc
_refine_ls_wR_factor_ref 0.1914
_reflns_number_gt 2385
_reflns_number_total 2733
_reflns_threshold_expression >2sigma(I)
_cod_data_source_file jo3002479_si_001.cif
_cod_data_source_block jelica-zuti
_cod_original_cell_volume 1460.47(7)
_cod_database_code 4027189

loop_
_symmetry_equiv_pos_as_xyz
'x, y, z'
'-x, y+1/2, -z+1/2'
'-x, -y, -z'
'x, -y-1/2, z-1/2'

loop_
_atom_site_label
_atom_site_type_symbol
_atom_site_fract_x
_atom_site_fract_y
_atom_site_fract_z
_atom_site_U_iso_or_equiv
_atom_site_adp_type
_atom_site_occupancy
_atom_site_calc_flag
_atom_site_refinement_flags
C11 C 0.68469(16) 0.60867(13) 0.12160(14) 0.0476(4) Uani 1 d .
C15 C 0.66862(17) 0.38972(14) 0.11020(15) 0.0520(4) Uani 1 d .
C2 C 0.74754(17) 0.71273(13) 0.11634(14) 0.0483(4) Uani 1 d .
C20 C 0.70782(15) 0.49626(12) 0.07618(14) 0.0452(4) Uani 1 d .
C18 C 0.7761(2) 0.38302(16) -0.04970(19) 0.0672(5) Uani 1 d .
H18 H 0.8116 0.3811 -0.1039 0.081 Uiso 1 calc R
C3 C 0.87991(18) 0.72714(13) 0.09414(15) 0.0513(4) Uani 1 d .
H3 H 0.9129 0.6502 0.0811 0.062 Uiso 1 calc R
C16 C 0.6880(2) 0.28328(15) 0.0669(2) 0.0656(5) Uani 1 d .
H16 H 0.6633 0.2139 0.0916 0.079 Uiso 1 calc R
C5 C 0.9434(2) 0.90444(17) 0.21416(19) 0.0684(5) Uani 1 d .
H5 H 1.0163 0.94 0.2768 0.082 Uiso 1 calc R
C19 C 0.7571(2) 0.48945(14) -0.00795(16) 0.0557(4) Uani 1 d .
H19 H 0.7773 0.5583 -0.0362 0.067 Uiso 1 calc R
C14 C 0.5969(2) 0.38960(19) 0.1875(2) 0.0714(6) Uani 1 d .
C1 C 0.6967(2) 0.83108(16) 0.13792(19) 0.0666(6) Uani 1 d .
H1 H 0.6091 0.8219 0.1503 0.08 Uiso 1 calc R
C17 C 0.7427(2) 0.27882(16) -0.0113(2) 0.0706(6) Uani 1 d .
H17 H 0.7573 0.2071 -0.0384 0.085 Uiso 1 calc R
C4 C 0.9915(2) 0.78374(17) 0.1935(2) 0.0677(5) Uani 1 d .
H4A H 1.008 0.734 0.2555 0.081 Uiso 1 calc R
H4B H 1.0792 0.791 0.1825 0.081 Uiso 1 calc R
C13 C 0.5587(2) 0.5019(2) 0.21673(19) 0.0740(6) Uani 1 d .
H13 H 0.5066 0.5045 0.2602 0.089 Uiso 1 calc R
C10 C 0.8566(2) 0.80697(16) -0.00208(17) 0.0669(5) Uani 1 d .
H10B H 0.7874 0.7725 -0.0661 0.08 Uiso 1 calc R
H10A H 0.9437 0.8161 -0.0136 0.08 Uiso 1 calc R
C7 C 0.8051(2) 0.92681(16) 0.01955(18) 0.0682(5) Uani 1 d .
H7 H 0.787 0.9777 -0.0429 0.082 Uiso 1 calc R
C6 C 0.9145(2) 0.98276(15) 0.11699(18) 0.0677(5) Uani 1 d .
H6B H 0.8813 1.0586 0.1301 0.081 Uiso 1 calc R
H6A H 1.0005 0.9947 0.1044 0.081 Uiso 1 calc R
C12 C 0.5954(2) 0.60309(18) 0.18350(18) 0.0646(5) Uani 1 d .
H12 H 0.5622 0.6729 0.2009 0.078 Uiso 1 calc R
O1 O 0.5674(3) 0.29686(18) 0.2205(2) 0.1176(8) Uani 1 d .
C9 C 0.8088(3) 0.88970(19) 0.23560(19) 0.0773(6) Uani 1 d .
H9A H 0.7757 0.9657 0.2484 0.093 Uiso 1 calc R
H9B H 0.8271 0.8416 0.2989 0.093 Uiso 1 calc R
C8 C 0.6713(2) 0.90929(16) 0.0384(2) 0.0734(6) Uani 1 d .
H8A H 0.6016 0.8728 -0.0242 0.088 Uiso 1 calc R
H8B H 0.6351 0.9848 0.049 0.088 Uiso 1 calc R

loop_
_atom_site_aniso_label
_atom_site_aniso_U_11
_atom_site_aniso_U_22
_atom_site_aniso_U_33
_atom_site_aniso_U_23
_atom_site_aniso_U_13
_atom_site_aniso_U_12
C11 0.0456(8) 0.0456(8) 0.0572(9) -0.0014(6) 0.0257(7) -0.0012(6)
C15 0.0456(8) 0.0451(8) 0.0636(10) 0.0092(7) 0.0185(8) -0.0038(6)
C2 0.0496(8) 0.0414(7) 0.0612(9) -0.0033(6) 0.0292(8) 0.0007(6)
C20 0.0414(7) 0.0393(7) 0.0549(9) 0.0045(6) 0.0181(7) 0.0002(5)
C18 0.0845(14) 0.0499(9) 0.0794(13) -0.0032(8) 0.0446(12) 0.0067(8)
C3 0.0550(9) 0.0369(7) 0.0719(10) 0.0002(6) 0.0352(8) 0.0010(6)
C16 0.0640(11) 0.0395(8) 0.0912(14) 0.0111(8) 0.0267(11) -0.0016(7)
C5 0.0689(12) 0.0598(10) 0.0675(12) -0.0111(9) 0.0155(10) -0.0106(8)
C19 0.0691(11) 0.0405(8) 0.0661(10) 0.0022(7) 0.0354(9) 0.0016(7)
C14 0.0721(13) 0.0698(12) 0.0814(14) 0.0135(10) 0.0392(11) -0.0145(9)
C1 0.0645(11) 0.0490(9) 0.1048(16) -0.0159(9) 0.0530(11) -0.0023(7)
C17 0.0789(13) 0.0395(8) 0.0946(15) -0.0028(8) 0.0339(12) 0.0092(8)
C4 0.0531(10) 0.0580(10) 0.0841(14) 0.0057(9) 0.0168(10) 0.0008(7)
C13 0.0731(13) 0.0865(14) 0.0825(14) -0.0061(10) 0.0522(12) -0.0204(10)
C10 0.0957(15) 0.0503(9) 0.0705(11) -0.0018(8) 0.0492(11) -0.0059(9)
C7 0.0899(14) 0.0436(9) 0.0698(12) 0.0075(8) 0.0285(11) 0.0019(8)
C6 0.0788(13) 0.0411(8) 0.0901(14) -0.0048(8) 0.0395(11) -0.0087(8)
C12 0.0626(11) 0.0672(11) 0.0797(13) -0.0120(9) 0.0445(10) -0.0117(8)
O1 0.162(2) 0.0834(12) 0.1499(19) 0.0272(12) 0.1065(17) -0.0214(12)
C9 0.1107(18) 0.0633(11) 0.0751(13) -0.0179(9) 0.0546(13) -0.0086(10)
C8 0.0660(12) 0.0464(9) 0.0949(16) -0.0020(9) 0.0156(11) 0.0136(8)

loop_
_atom_type_symbol
_atom_type_description
_atom_type_scat_dispersion_real
_atom_type_scat_dispersion_imag
_atom_type_scat_source
C C 0.0181 0.0091 'International Tables Vol C Tables 4.2.6.8 and 6.1.1.4'
H H 0 0 'International Tables Vol C Tables 4.2.6.8 and 6.1.1.4'
O O 0.0492 0.0322 'International Tables Vol C Tables 4.2.6.8 and 6.1.1.4'

loop_
_geom_angle_atom_site_label_1
_geom_angle_atom_site_label_2
_geom_angle_atom_site_label_3
_geom_angle
C2 C11 C12 118.71(15)
C2 C11 C20 125.42(14)
C12 C11 C20 115.69(14)
C16 C15 C20 120.78(18)
C16 C15 C14 118.66(16)
C20 C15 C14 120.43(16)
C11 C2 C3 125.78(13)
C11 C2 C1 124.07(14)
C3 C2 C1 110.08(13)
C19 C20 C15 116.59(15)
C19 C20 C11 122.96(14)
C15 C20 C11 120.22(16)
C19 C18 C17 120.50(19)
C19 C18 H18 119.8
C17 C18 H18 119.8
C2 C3 C10 111.60(15)
C2 C3 C4 107.85(16)
C10 C3 C4 108.33(14)
C2 C3 H3 109.7
C10 C3 H3 109.7
C4 C3 H3 109.7
C17 C16 C15 121.29(16)
C17 C16 H16 119.4
C15 C16 H16 119.4
C6 C5 C4 110.26(19)
C6 C5 C9 109.29(19)
C4 C5 C9 108.34(17)
C6 C5 H5 109.6
C4 C5 H5 109.6
C9 C5 H5 109.6
C18 C19 C20 121.68(16)
C18 C19 H19 119.2
C20 C19 H19 119.2
O1 C14 C13 122.6(2)
O1 C14 C15 120.6(2)
C13 C14 C15 116.74(16)
C2 C1 C9 110.47(17)
C2 C1 C8 107.78(17)
C9 C1 C8 108.48(16)
C2 C1 H1 110
C9 C1 H1 110
C8 C1 H1 110
C16 C17 C18 118.99(17)
C16 C17 H17 120.5
C18 C17 H17 120.5
C5 C4 C3 110.57(15)
C5 C4 H4A 109.5
C3 C4 H4A 109.5
C5 C4 H4B 109.5
C3 C4 H4B 109.5
H4A C4 H4B 108.1
C12 C13 C14 122.34(18)
C12 C13 H13 118.8
C14 C13 H13 118.8
C3 C10 C7 109.03(16)
C3 C10 H10B 109.9
C7 C10 H10B 109.9
C3 C10 H10A 109.9
C7 C10 H10A 109.9
H10B C10 H10A 108.3
C8 C7 C6 109.8(2)
C8 C7 C10 108.47(16)
C6 C7 C10 110.15(17)
C8 C7 H7 109.5
C6 C7 H7 109.5
C10 C7 H7 109.5
C7 C6 C5 109.88(15)
C7 C6 H6B 109.7
C5 C6 H6B 109.7
C7 C6 H6A 109.7
C5 C6 H6A 109.7
H6B C6 H6A 108.2
C13 C12 C11 123.07(18)
C13 C12 H12 118.5
C11 C12 H12 118.5
C5 C9 C1 109.13(17)
C5 C9 H9A 109.9
C1 C9 H9A 109.9
C5 C9 H9B 109.9
C1 C9 H9B 109.9
H9A C9 H9B 108.3
C7 C8 C1 110.89(16)
C7 C8 H8A 109.5
C1 C8 H8A 109.5
C7 C8 H8B 109.5
C1 C8 H8B 109.5
H8A C8 H8B 108

loop_
_geom_bond_atom_site_label_1
_geom_bond_atom_site_label_2
_geom_bond_distance
C11 C2 1.366(2)
C11 C12 1.454(2)
C11 C20 1.477(2)
C15 C16 1.393(3)
C15 C20 1.409(2)
C15 C14 1.485(3)
C2 C3 1.507(2)
C2 C1 1.514(2)
C20 C19 1.406(3)
C18 C19 1.382(2)
C18 C17 1.389(3)
C18 H18 0.93
C3 C10 1.526(3)
C3 C4 1.537(3)
C3 H3 0.98
C16 C17 1.369(3)
C16 H16 0.93
C5 C6 1.517(3)
C5 C4 1.523(3)
C5 C9 1.525(3)
C5 H5 0.98
C19 H19 0.93
C14 O1 1.228(3)
C14 C13 1.437(3)
C1 C9 1.537(3)
C1 C8 1.547(3)
C1 H1 0.98
C17 H17 0.93
C4 H4A 0.97
C4 H4B 0.97
C13 C12 1.342(3)
C13 H13 0.93
C10 C7 1.532(3)
C10 H10B 0.97
C10 H10A 0.97
C7 C8 1.502(3)
C7 C6 1.510(3)
C7 H7 0.98
C6 H6B 0.97
C6 H6A 0.97
C12 H12 0.93
C9 H9A 0.97
C9 H9B 0.97
C8 H8A 0.97
C8 H8B 0.97

loop_
_geom_torsion_atom_site_label_1
_geom_torsion_atom_site_label_2
_geom_torsion_atom_site_label_3
_geom_torsion_atom_site_label_4
_geom_torsion
C12 C11 C2 C3 155.66(19)
C20 C11 C2 C3 -19.3(3)
C12 C11 C2 C1 -21.1(3)
C20 C11 C2 C1 163.98(18)
C16 C15 C20 C19 4.4(3)
C14 C15 C20 C19 -171.36(17)
C16 C15 C20 C11 179.07(16)
C14 C15 C20 C11 3.3(3)
C2 C11 C20 C19 -22.9(3)
C12 C11 C20 C19 162.03(18)
C2 C11 C20 C15 162.82(17)
C12 C11 C20 C15 -12.3(2)
C11 C2 C3 C10 123.93(18)
C1 C2 C3 C10 -58.9(2)
C11 C2 C3 C4 -117.19(19)
C1 C2 C3 C4 59.93(19)
C20 C15 C16 C17 -1.4(3)
C14 C15 C16 C17 174.5(2)
C17 C18 C19 C20 2.0(3)
C15 C20 C19 C18 -4.7(3)
C11 C20 C19 C18 -179.21(17)
C16 C15 C14 O1 6.9(3)
C20 C15 C14 O1 -177.2(2)
C16 C15 C14 C13 -170.17(19)
C20 C15 C14 C13 5.7(3)
C11 C2 C1 C9 117.2(2)
C3 C2 C1 C9 -60.0(2)
C11 C2 C1 C8 -124.44(19)
C3 C2 C1 C8 58.4(2)
C15 C16 C17 C18 -1.6(3)
C19 C18 C17 C16 1.3(3)
C6 C5 C4 C3 -58.1(2)
C9 C5 C4 C3 61.4(2)
C2 C3 C4 C5 -61.6(2)
C10 C3 C4 C5 59.4(2)
O1 C14 C13 C12 177.6(3)
C15 C14 C13 C12 -5.4(3)
C2 C3 C10 C7 58.3(2)
C4 C3 C10 C7 -60.3(2)
C3 C10 C7 C8 -58.8(2)
C3 C10 C7 C6 61.4(2)
C8 C7 C6 C5 59.9(2)
C10 C7 C6 C5 -59.5(2)
C4 C5 C6 C7 57.7(2)
C9 C5 C6 C7 -61.3(2)
C14 C13 C12 C11 -4.4(4)
C2 C11 C12 C13 -162.3(2)
C20 C11 C12 C13 13.1(3)
C6 C5 C9 C1 61.2(2)
C4 C5 C9 C1 -59.0(2)
C2 C1 C9 C5 59.0(2)
C8 C1 C9 C5 -58.9(2)
C6 C7 C8 C1 -58.7(2)
C10 C7 C8 C1 61.7(2)
C2 C1 C8 C7 -61.3(2)
C9 C1 C8 C7 58.3(2)
